data_7202166
loop_
_publ_author_name
'Piotrkowska, Barbara'
'Wasilewska, Aleksandra'
'Gdaniec, Maria'
'Po\/lo\'nski, Tadeusz'

_publ_section_title
;
 Strong N--H&#x22EF;N hydrogen bonds and weak N--H&#x22EF;S &#xE001; C
 interactions in controlling the structure of the co-crystals of
 dithiooxamide with nitrogen heterocycles
;
_journal_issue 10
_journal_name_full CrystEngComm
_journal_page_first 1421
_journal_paper_doi 10.1039/b806061d
_journal_volume 10
_journal_year 2008
_chemical_formula_moiety 'C10 H8 N2, C2 H4 N2 S2'
_chemical_formula_sum 'C12 H12 N4 S2'
_chemical_formula_weight 276.38
_chemical_name_common 'dithioxamide-4,4'-bipyridyl (1/1)'
_chemical_name_systematic
;
dithioxamide-4,4'-bipyridyl (1/1)
;
_space_group_IT_number 2
_symmetry_cell_setting triclinic
_symmetry_space_group_name_Hall '-P 1'
_symmetry_space_group_name_H-M 'P -1'
_atom_sites_solution_hydrogens difmap
_atom_sites_solution_primary direct
_atom_sites_solution_secondary difmap
_audit_creation_method SHELXL-97
_cell_angle_alpha 109.710(8)
_cell_angle_beta 93.471(7)
_cell_angle_gamma 99.100(6)
_cell_formula_units_Z 2
_cell_length_a 7.5110(5)
_cell_length_b 8.0199(7)
_cell_length_c 11.8111(11)
_cell_measurement_reflns_used 2455
_cell_measurement_temperature 293(2)
_cell_measurement_theta_max 25
_cell_measurement_theta_min 3.1
_cell_volume 656.37(10)
_computing_cell_refinement
;
CrysAlis CCD
;
_computing_data_collection
;
CrysAlis CCD (Oxford Diffraction, 2006)
;
_computing_data_reduction
;
CrysAlis RED (Oxford Diffraction, 2006)
;
_computing_molecular_graphics
; Stereochemical Workstation (Siemens, 1989).
Mercury, Version 1.4
(Macrae et al., 2006)
;
_computing_publication_material SHELXL-97
_computing_structure_refinement 'SHELXL-97 (Sheldrick, 1997)'
_computing_structure_solution 'SHELXS-97 (Sheldrick, 1997)'
_diffrn_ambient_temperature 293(2)
_diffrn_measured_fraction_theta_full 0.995
_diffrn_measured_fraction_theta_max 0.995
_diffrn_measurement_device_type 'Kuma KM4CCD \k geometry'
_diffrn_measurement_method '\w scans'
_diffrn_radiation_monochromator graphite
_diffrn_radiation_source 'fine-focus sealed tube'
_diffrn_radiation_type MoK\a
_diffrn_radiation_wavelength 0.71073
_diffrn_reflns_av_R_equivalents 0.0383
_diffrn_reflns_av_sigmaI/netI 0.0289
_diffrn_reflns_limit_h_max 9
_diffrn_reflns_limit_h_min -8
_diffrn_reflns_limit_k_max 9
_diffrn_reflns_limit_k_min -10
_diffrn_reflns_limit_l_max 14
_diffrn_reflns_limit_l_min -14
_diffrn_reflns_number 6517
_diffrn_reflns_theta_full 26.37
_diffrn_reflns_theta_max 26.37
_diffrn_reflns_theta_min 3.13
_diffrn_standards_decay_% 0
_diffrn_standards_number 0
_exptl_absorpt_coefficient_mu 0.392
_exptl_absorpt_correction_T_max 0.966
_exptl_absorpt_correction_T_min 0.815
_exptl_absorpt_correction_type multi-scan
_exptl_absorpt_process_details 'Blessing (1995)'
_exptl_crystal_colour orange
_exptl_crystal_density_diffrn 1.398
_exptl_crystal_density_method 'not measured'
_exptl_crystal_description plate
_exptl_crystal_F_000 288
_exptl_crystal_size_max 0.50
_exptl_crystal_size_mid 0.50
_exptl_crystal_size_min 0.10
_refine_diff_density_max 0.257
_refine_diff_density_min -0.352
_refine_diff_density_rms 0.056
_refine_ls_extinction_coef 0.008(2)
_refine_ls_extinction_expression Fc^*^=kFc[1+0.001xFc^2^\l^3^/sin(2\q)]^-1/4^
_refine_ls_extinction_method SHELXL
_refine_ls_goodness_of_fit_ref 1.092
_refine_ls_hydrogen_treatment mixed
_refine_ls_matrix_type full
_refine_ls_number_parameters 181
_refine_ls_number_reflns 2671
_refine_ls_number_restraints 0
_refine_ls_restrained_S_all 1.092
_refine_ls_R_factor_all 0.0443
_refine_ls_R_factor_gt 0.0379
_refine_ls_shift/su_max 0.002
_refine_ls_shift/su_mean 0.000
_refine_ls_structure_factor_coef Fsqd
_refine_ls_weighting_details 'calc w=1/[\s^2^(Fo^2^)+(0.0677P)^2^+0.0512P] where P=(Fo^2^+2Fc^2^)/3'
_refine_ls_weighting_scheme calc
_refine_ls_wR_factor_gt 0.1065
_refine_ls_wR_factor_ref 0.1117
_reflns_number_gt 2187
_reflns_number_total 2671
_reflns_threshold_expression I>2\s(I)
_cod_data_source_file b806061d.txt
_cod_data_source_block dtox-1
_cod_original_cell_volume 656.38(10)
_cod_original_sg_symbol_H-M P-1
_cod_database_code 7202166

loop_
_symmetry_equiv_pos_as_xyz
'x, y, z'
'-x, -y, -z'

loop_
_atom_site_label
_atom_site_type_symbol
_atom_site_fract_x
_atom_site_fract_y
_atom_site_fract_z
_atom_site_U_iso_or_equiv
_atom_site_adp_type
_atom_site_occupancy
_atom_site_symmetry_multiplicity
_atom_site_calc_flag
_atom_site_refinement_flags
_atom_site_disorder_assembly
_atom_site_disorder_group
N1A N 0.96103(18) 0.2245(2) 0.54729(14) 0.0513(4) Uani 1 1 d . . .
C2A C 0.8579(2) 0.1803(3) 0.44228(16) 0.0543(5) Uani 1 1 d . . .
H2A H 0.9093 0.2095 0.3801 0.065 Uiso 1 1 calc R . .
C3A C 0.6785(2) 0.0934(2) 0.42035(15) 0.0474(4) Uani 1 1 d . . .
H3A H 0.6128 0.0658 0.3450 0.057 Uiso 1 1 calc R . .
C4A C 0.59615(19) 0.0473(2) 0.51012(13) 0.0355(3) Uani 1 1 d . . .
C5A C 0.7032(2) 0.0963(3) 0.62004(17) 0.0558(5) Uani 1 1 d . . .
H5A H 0.6551 0.0706 0.6843 0.067 Uiso 1 1 calc R . .
C6A C 0.8812(2) 0.1833(3) 0.63410(18) 0.0594(5) Uani 1 1 d . . .
H6A H 0.9495 0.2151 0.7091 0.071 Uiso 1 1 calc R . .
N1B N 0.94659(18) 0.2609(2) 1.05039(13) 0.0495(4) Uani 1 1 d . . .
C2B C 0.8851(2) 0.1224(3) 0.94803(16) 0.0520(5) Uani 1 1 d . . .
H2B H 0.9626 0.0948 0.8886 0.062 Uiso 1 1 d R . .
C3B C 0.7137(2) 0.0175(2) 0.92473(14) 0.0460(4) Uani 1 1 d . . .
H3B H 0.6785 -0.0777 0.8514 0.055 Uiso 1 1 d R . .
C4B C 0.59324(19) 0.0540(2) 1.01104(13) 0.0344(3) Uani 1 1 d . . .
C5B C 0.6579(2) 0.1976(2) 1.11834(16) 0.0457(4) Uani 1 1 d . . .
H5B H 0.5836 0.2286 1.1794 0.055 Uiso 1 1 calc R . .
C6B C 0.8326(2) 0.2939(2) 1.13402(16) 0.0498(4) Uani 1 1 d . . .
H6B H 0.8731 0.3876 1.2074 0.072(6) Uiso 1 1 calc R . .
S1C S 0.70916(5) 0.60808(6) 0.65386(3) 0.04715(18) Uani 1 1 d . . .
N3C N 0.6668(2) 0.5967(2) 0.42821(12) 0.0431(4) Uani 1 1 d . . .
H3CA H 0.781(3) 0.658(3) 0.4396(17) 0.066(6) Uiso 1 1 d . . .
H3CB H 0.596(3) 0.570(2) 0.3668(17) 0.045(5) Uiso 1 1 d . . .
C2C C 0.59805(19) 0.55319(19) 0.51613(12) 0.0325(3) Uani 1 1 d . . .
S1D S 0.66399(6) 0.70518(6) 1.15736(3) 0.04744(18) Uani 1 1 d . . .
N3D N 0.6936(2) 0.5377(2) 0.92717(13) 0.0490(4) Uani 1 1 d . . .
H3DA H 0.808(4) 0.599(3) 0.9414(19) 0.078(7) Uiso 1 1 d . . .
H3DB H 0.646(3) 0.457(3) 0.8650(17) 0.050(5) Uiso 1 1 d . . .
C2D C 0.59514(19) 0.5602(2) 1.01687(13) 0.0354(3) Uani 1 1 d . . .

loop_
_atom_site_aniso_label
_atom_site_aniso_U_11
_atom_site_aniso_U_22
_atom_site_aniso_U_33
_atom_site_aniso_U_23
_atom_site_aniso_U_13
_atom_site_aniso_U_12
N1A 0.0297(7) 0.0563(9) 0.0660(9) 0.0245(7) 0.0042(6) -0.0032(6)
C2A 0.0372(9) 0.0684(12) 0.0550(10) 0.0247(9) 0.0129(8) -0.0061(9)
C3A 0.0350(9) 0.0596(11) 0.0414(9) 0.0164(8) 0.0043(7) -0.0056(8)
C4A 0.0285(8) 0.0330(8) 0.0439(8) 0.0136(6) 0.0056(6) 0.0017(6)
C5A 0.0366(9) 0.0779(13) 0.0561(10) 0.0382(9) -0.0019(8) -0.0102(9)
C6A 0.0347(9) 0.0807(14) 0.0622(11) 0.0367(10) -0.0074(8) -0.0116(9)
N1B 0.0316(7) 0.0534(9) 0.0617(9) 0.0238(7) 0.0018(7) -0.0039(6)
C2B 0.0358(9) 0.0671(12) 0.0531(10) 0.0240(9) 0.0131(7) 0.0007(8)
C3B 0.0358(9) 0.0547(10) 0.0412(8) 0.0134(7) 0.0075(7) -0.0022(7)
C4B 0.0294(8) 0.0374(8) 0.0394(8) 0.0187(6) 0.0032(6) 0.0041(6)
C5B 0.0351(9) 0.0470(10) 0.0469(9) 0.0090(7) 0.0080(7) -0.0001(7)
C6B 0.0367(9) 0.0487(10) 0.0525(10) 0.0089(8) 0.0015(7) -0.0040(7)
S1C 0.0364(3) 0.0615(3) 0.0337(2) 0.01294(19) -0.00137(17) -0.0083(2)
N3C 0.0308(8) 0.0570(9) 0.0367(7) 0.0184(6) 0.0027(6) -0.0090(6)
C2C 0.0287(8) 0.0315(7) 0.0327(7) 0.0071(5) 0.0061(6) 0.0013(6)
S1D 0.0384(3) 0.0540(3) 0.0372(2) 0.00901(19) -0.00245(17) -0.00938(19)
N3D 0.0314(8) 0.0677(10) 0.0366(7) 0.0142(7) 0.0019(6) -0.0131(7)
C2D 0.0288(8) 0.0422(8) 0.0353(7) 0.0179(6) -0.0005(6) -0.0011(6)

loop_
_atom_type_symbol
_atom_type_description
_atom_type_scat_dispersion_real
_atom_type_scat_dispersion_imag
_atom_type_scat_source
C C 0.0033 0.0016 'International Tables Vol C Tables 4.2.6.8 and 6.1.1.4'
H H 0.0000 0.0000 'International Tables Vol C Tables 4.2.6.8 and 6.1.1.4'
N N 0.0061 0.0033 'International Tables Vol C Tables 4.2.6.8 and 6.1.1.4'
S S 0.1246 0.1234 'International Tables Vol C Tables 4.2.6.8 and 6.1.1.4'

loop_
_geom_angle_atom_site_label_1
_geom_angle_atom_site_label_2
_geom_angle_atom_site_label_3
_geom_angle
_geom_angle_site_symmetry_1
_geom_angle_site_symmetry_3
_geom_angle_publ_flag
C6A N1A C2A 116.16(14) . . ?
N1A C2A C3A 123.60(16) . . ?
N1A C2A H2A 118.2 . . ?
C3A C2A H2A 118.2 . . ?
C2A C3A C4A 120.27(15) . . ?
C2A C3A H3A 119.9 . . ?
C4A C3A H3A 119.9 . . ?
C5A C4A C3A 115.94(14) . . ?
C5A C4A C4A 122.15(17) . 2_656 ?
C3A C4A C4A 121.91(17) . 2_656 ?
C6A C5A C4A 119.92(16) . . ?
C6A C5A H5A 120.0 . . ?
C4A C5A H5A 120.0 . . ?
N1A C6A C5A 124.10(17) . . ?
N1A C6A H6A 118.0 . . ?
C5A C6A H6A 118.0 . . ?
C2B N1B C6B 116.12(14) . . ?
N1B C2B C3B 123.99(16) . . ?
N1B C2B H2B 118.0 . . ?
C3B C2B H2B 118.0 . . ?
C2B C3B C4B 119.95(15) . . ?
C2B C3B H3B 120.0 . . ?
C4B C3B H3B 120.0 . . ?
C5B C4B C3B 116.08(14) . . ?
C5B C4B C4B 122.23(17) . 2_657 ?
C3B C4B C4B 121.69(17) . 2_657 ?
C6B C5B C4B 119.84(16) . . ?
C6B C5B H5B 120.1 . . ?
C4B C5B H5B 120.1 . . ?
N1B C6B C5B 123.99(16) . . ?
N1B C6B H6B 118.0 . . ?
C5B C6B H6B 118.0 . . ?
C2C N3C H3CA 120.4(13) . . ?
C2C N3C H3CB 115.0(14) . . ?
H3CA N3C H3CB 124.4(19) . . ?
N3C C2C C2C 114.85(15) . 2_666 ?
N3C C2C S1C 124.05(12) . . ?
C2C C2C S1C 121.10(14) 2_666 . ?
C2D N3D H3DA 119.1(14) . . ?
C2D N3D H3DB 113.9(14) . . ?
H3DA N3D H3DB 126(2) . . ?
N3D C2D C2D 114.40(16) . 2_667 ?
N3D C2D S1D 124.40(12) . . ?
C2D C2D S1D 121.20(14) 2_667 . ?

loop_
_geom_bond_atom_site_label_1
_geom_bond_atom_site_label_2
_geom_bond_distance
_geom_bond_site_symmetry_2
_geom_bond_publ_flag
N1A C6A 1.327(2) . ?
N1A C2A 1.328(2) . ?
C2A C3A 1.381(2) . ?
C2A H2A 0.9300 . ?
C3A C4A 1.384(2) . ?
C3A H3A 0.9300 . ?
C4A C5A 1.384(2) . ?
C4A C4A 1.486(3) 2_656 ?
C5A C6A 1.379(2) . ?
C5A H5A 0.9300 . ?
C6A H6A 0.9300 . ?
N1B C2B 1.331(2) . ?
N1B C6B 1.333(2) . ?
C2B C3B 1.379(2) . ?
C2B H2B 0.9300 . ?
C3B C4B 1.392(2) . ?
C3B H3B 0.9300 . ?
C4B C5B 1.390(2) . ?
C4B C4B 1.483(3) 2_657 ?
C5B C6B 1.381(2) . ?
C5B H5B 0.9300 . ?
C6B H6B 0.9300 . ?
S1C C2C 1.6652(14) . ?
N3C C2C 1.3110(19) . ?
N3C H3CA 0.90(2) . ?
N3C H3CB 0.817(19) . ?
C2C C2C 1.536(3) 2_666 ?
S1D C2D 1.6666(15) . ?
N3D C2D 1.308(2) . ?
N3D H3DA 0.89(3) . ?
N3D H3DB 0.813(19) . ?
C2D C2D 1.539(3) 2_667 ?

loop_
_geom_hbond_atom_site_label_D
_geom_hbond_atom_site_label_H
_geom_hbond_atom_site_label_A
_geom_hbond_distance_DH
_geom_hbond_distance_HA
_geom_hbond_distance_DA
_geom_hbond_angle_DHA
_geom_hbond_site_symmetry_A
N3C H3CA N1A 0.90(2) 1.99(2) 2.883(2) 174.6(19) 2_766
N3C H3CB S1C 0.817(19) 2.454(19) 2.9560(15) 120.7(16) 2_666
N3C H3CB S1D 0.817(19) 3.055(19) 3.5871(15) 125.1(16) 1_554
N3D H3DA N1B 0.89(3) 1.98(3) 2.868(2) 171(2) 2_767
N3D H3DB S1D 0.813(19) 2.433(19) 2.9517(16) 122.6(16) 2_667
N3D H3DB S1C 0.813(19) 3.149(19) 3.4651(15) 106.3(15) .
C3B H3B S1C 0.93 2.85 3.7258(18) 157 1_545
